data_4322122
loop_
_publ_author_name
'Rong-Min Yu'
'Shao-Fang Lu'
'Xiao-Ying Huang'
'Qiang-Jin Wu'
'Jian-Quan Huang'

_publ_section_title
;
 Synthesis and Structural Characterization of an Unusual Oxygen-Linked
 Double Cubane-Like Cluster {[Mo3PbOS3](OAc)2(py)3(dtp)2O}2
;
_journal_name_full 'Inorganic Chemistry'
_journal_page_first 3313
_journal_page_last 3315
_journal_paper_doi 10.1021/ic9703890
_journal_volume 38
_journal_year 1999
_chemical_formula_moiety 'Pb2 Mo6 S14 P4 O20 N6 C54 H82'
_chemical_formula_sum 'C54 H82 Mo6 N6 O20 P4 Pb2 S14'
_chemical_formula_weight 2698.10
_space_group_IT_number 14
_symmetry_cell_setting monoclinic
_symmetry_space_group_name_Hall '-P 2yn'
_symmetry_space_group_name_H-M 'P 1 21/n 1'
_atom_type_scat_source 'International Tables for X-Ray Crystallography Vol.IV '
_audit_creation_date 30-SEP-97
_audit_creation_method from_GCIF_by_our_laboratory
_cell_angle_alpha 90
_cell_angle_beta 98.14(4)
_cell_angle_gamma 90
_cell_formula_units_Z 2
_cell_length_a 11.705(8)
_cell_length_b 19.527(8)
_cell_length_c 20.670(9)
_cell_measurement_reflns_used 24
_cell_measurement_temperature 293
_cell_measurement_theta_max 14
_cell_measurement_theta_min 10
_cell_volume 4677(4)
_computing_cell_refinement 'CAD4 (Enraf-Nonius)'
_computing_data_collection 'CAD4 (Enraf-Nonius)'
_computing_data_reduction 'Lorentz-Polarization (MolEN)'
_computing_molecular_graphics 'ORTEP (1989)'
_computing_publication_material GCIF_by_Our_laboratory
_computing_structure_refinement 'Full Matrix Least Squares-LSFM (MolEN)'
_computing_structure_solution 'Patterson (MolEN)'
_diffrn_measurement_device 'Enraf Nonius CAD4'
_diffrn_measurement_method \w/2\q
_diffrn_radiation_type 'Mo K\a'
_diffrn_radiation_wavelength 0.71073
_diffrn_reflns_av_R_equivalents 0.028
_diffrn_reflns_limit_h_max 13
_diffrn_reflns_limit_h_min 0
_diffrn_reflns_limit_k_max 23
_diffrn_reflns_limit_k_min 0
_diffrn_reflns_limit_l_max 24
_diffrn_reflns_limit_l_min -24
_diffrn_reflns_number 8900
_diffrn_reflns_theta_max 25.0
_diffrn_standards_decay_% 3.7
_diffrn_standards_interval_time 120
_diffrn_standards_number 3
_exptl_absorpt_coefficient_mu 4.80
_exptl_absorpt_correction_T_max 0.997
_exptl_absorpt_correction_T_min 0.543
_exptl_absorpt_correction_type empirical_\y
_exptl_crystal_colour black
_exptl_crystal_density_diffrn 1.92
_exptl_crystal_description needle
_exptl_crystal_size_max 0.60
_exptl_crystal_size_mid 0.08
_exptl_crystal_size_min 0.08
_refine_diff_density_max 1.74
_refine_diff_density_min -0.24
_refine_ls_goodness_of_fit_obs 0.86
_refine_ls_hydrogen_treatment 'Not Refined'
_refine_ls_number_parameters 478
_refine_ls_number_reflns 5424
_refine_ls_R_factor_obs .0564
_refine_ls_shift/esd_max 0.0118
_refine_ls_structure_factor_coef F
_refine_ls_weighting_details w=1/[\s^2^(F)+(.020F)^2^+1.0]-F
_refine_ls_weighting_scheme calc
_refine_ls_wR_factor_obs .0682
_reflns_number_observed 5424
_reflns_number_total 8480
_reflns_observed_criterion refl_observed_if_I_>3.0_sigma(I)
_cod_data_source_file ic9703890.cif
_cod_data_source_block IC9703890
_cod_depositor_comments
;
The following automatic conversions were performed:

'_geom_bond_publ_flag' value 'Yes' changed to 'yes' according to the
built-in table from CIF Core dictionary named 'cif_core.dic' version
2.4.1 from 2010-06-29 (65 times).

'_geom_angle_publ_flag' value
'Yes' changed to 'yes' according to the built-in table from CIF Core
dictionary named 'cif_core.dic' version 2.4.1 from 2010-06-29 (156
times).

Automatic conversion script
Id: cif_fix_values 1673 2011-04-08 12:14:43Z adriana 

The following automatic conversions were performed:

'_refine_ls_weighting_scheme' value 'w=1/[\s^2^(F)+(.020F)^2^+1.0]-F'
was changed to 'calc'. New tag '_refine_ls_weighting_details' was
created. The value of the new tag was set to
'w=1/[\s^2^(F)+(.020F)^2^+1.0]-F'.

Automatic conversion script
Id: cif_fix_values 3143 2015-03-26 13:38:13Z robertas 
;
_cod_original_cell_volume 4677(8)
_cod_original_formula_sum 'Pb2 Mo6 S14 P4 O20 N6 C54 H82'
_cod_database_code 4322122

loop_
_symmetry_equiv_pos_as_xyz
x,y,z
1/2-x,1/2+y,1/2-z
-x,-y,-z
1/2+x,1/2-y,1/2+z

loop_
_atom_site_aniso_label
_atom_site_aniso_U_11
_atom_site_aniso_U_22
_atom_site_aniso_U_33
_atom_site_aniso_U_12
_atom_site_aniso_U_13
_atom_site_aniso_U_23
PB .0430(3) .0439(3) .0351(3) -.0068(3) .0028(2) -.0018(3)
MO1 .0243(5) .0249(6) .0296(5) -.0018(5) .0065(5) -.0004(5)
MO2 .0228(5) .0264(6) .0304(6) -.0011(5) .0057(4) -.0000(5)
MO3 .0233(5) .0258(6) .0281(5) -.0001(5) .0057(4) .0029(5)
S1 .035(2) .034(2) .036(2) -.002(2) .011(1) -.006(2)
S2 .024(1) .035(2) .035(2) -.003(1) .003(1) .003(2)
S3 .030(2) .034(2) .031(2) -.001(2) .007(1) .006(2)
S11 .078(3) .106(4) .082(3) -.051(3) .011(3) -.027(3)
S12 .089(4) .062(3) .080(3) -.003(3) .023(3) -.020(3)
S21 .069(3) .099(4) .055(3) .025(3) .019(2) .012(3)
S22 .092(3) .080(3) .061(3) .033(3) .033(2) .023(3)
P1 .117(4) .044(3) .050(3) -.022(3) -.004(3) -.006(2)
P2 .083(3) .066(3) .039(2) .024(3) .006(2) .003(2)
O .022(4) .020(4) .028(4) .002(4) .008(3) .003(4)
O1 .034(4) .036(5) .030(4) -.003(4) .015(4) .003(4)
O11 .028(5) .033(5) .045(5) -.000(4) .009(4) .006(5)
O12 .037(5) .028(5) .048(5) .003(4) .008(4) .013(5)
O21 .025(4) .034(5) .056(6) -.003(4) .000(4) -.002(5)
O22 .038(5) .026(5) .040(5) -.003(4) .011(4) -.002(4)
O31 .11(1) .087(9) .045(7) .054(7) -.009(7) -.012(7)
O32 .10(1) .056(8) .070(8) .010(8) .003(8) .007(7)
O41 .19(2) .061(9) .13(1) -.05(1) -.06(1) .041(9)
O42 .19(2) .042(7) .064(9) -.013(9) -.02(1) -.010(7)
N1 .048(7) .042(7) .032(6) -.003(6) .006(6) -.009(6)
N2 .038(6) .029(6) .049(7) -.003(6) .007(6) .003(6)
N3 .035(6) .046(7) .038(6) .012(6) .008(5) .004(6)
C11 .12(2) .07(1) .06(1) -.02(1) -.01(1) .01(1)
C12 .22(3) .04(1) .17(3) -.06(1) -.05(2) .03(1)
C13 .10(1) .07(1) .11(2) -.05(1) -.00(1) -.02(1)
C14 .10(2) .07(1) .11(2) -.04(1) -.01(1) .00(1)
C15 .11(2) .04(1) .08(1) -.02(1) -.02(1) -.01(1)
C21 .033(7) .06(1) .054(8) -.001(7) .025(6) -.014(8)
C22 .043(8) .11(2) .051(8) .01(1) .034(6) -.01(1)
C23 .051(9) .07(1) .12(1) -.00(1) .045(9) -.00(1)
C24 .037(8) .06(1) .07(1) .009(8) .021(7) -.01(1)
C25 .026(7) .047(9) .060(9) -.007(7) .010(7) .013(8)
C31 .054(9) .045(9) .06(1) .010(8) .014(8) .005(8)
C32 .043(9) .05(1) .09(1) .012(8) .025(9) .03(1)
C33 .10(1) .04(1) .10(1) .03(1) .01(1) .03(1)
C34 .07(1) .05(1) .10(1) .014(9) .03(1) .03(1)
C35 .046(9) .039(9) .07(1) .011(7) .022(8) .010(8)
C41 .039(8) .040(8) .046(8) .010(7) .009(7) .007(7)
C42 .035(8) .07(1) .06(1) .010(8) .010(8) .024(9)
C51 .023(6) .058(9) .036(7) -.014(7) .008(6) .008(7)
C52 .044(9) .06(1) .08(1) -.013(8) -.008(9) -.03(1)
C61 .12(2) .10(2) .11(2) -.05(1) -.01(2) -.02(2)
C62 .13(2) .20(3) .15(2) .01(2) -.01(2) -.08(2)
C63 .13(2) .10(2) .08(2) -.01(2) -.02(2) .01(1)
C64 .22(3) .10(2) .16(2) -.09(2) -.07(2) .05(2)
C71 .17(3) .09(2) .28(3) .00(2) -.00(3) .12(2)
C72 .22(3) .13(2) .15(2) .08(2) .06(2) .07(2)
C73 .22(3) .05(1) .06(1) -.03(2) -.01(2) .01(1)
C74 .13(2) .11(2) .10(2) .00(2) .01(2) .03(2)

loop_
_atom_site_label
_atom_site_fract_x
_atom_site_fract_y
_atom_site_fract_z
_atom_site_occupancy
_atom_site_U_iso_or_equiv
_atom_site_thermal_displace_type
PB 0.95296(5) 0.02602(3) 0.25852(3) 1.0000 0.0409(1) Uani
MO1 0.9201(1) 0.07383(6) 0.06410(6) 1.0000 0.0260(3) Uani
MO2 0.73648(9) 0.01041(6) 0.09135(6) 1.0000 0.0264(3) Uani
MO3 0.92134(9) -0.06072(6) 0.07959(5) 1.0000 0.0255(3) Uani
S1 0.8108(3) 0.1063(2) 0.1465(2) 1.0000 0.0345(9) Uani
S2 1.0580(3) 0.0139(2) 0.1346(2) 1.0000 0.0316(9) Uani
S3 0.8121(3) -0.0701(2) 0.1674(2) 1.0000 0.0314(9) Uani
S11 1.1009(5) 0.1268(3) 0.3114(3) 1.0000 0.088(2) Uani
S12 0.8234(5) 0.1338(3) 0.3304(3) 1.0000 0.076(2) Uani
S21 1.1412(5) -0.0691(3) 0.2917(2) 1.0000 0.073(2) Uani
S22 0.9297(5) -0.0400(3) 0.3771(2) 1.0000 0.075(2) Uani
P1 0.9738(6) 0.1794(3) 0.3431(3) 1.0000 0.072(2) Uani
P2 1.0679(5) -0.0958(3) 0.3682(2) 1.0000 0.063(1) Uani
O 0.8268(7) 0.0007(4) 0.0166(4) 1.0000 0.023(2) Uani
O1 1.0044(8) -0.0827(5) 0.0101(4) 1.0000 0.032(2) Uani
O11 0.7882(8) 0.1358(5) 0.0017(5) 1.0000 0.035(3) Uani
O12 0.6373(8) 0.0725(5) 0.0200(5) 1.0000 0.037(3) Uani
O21 0.6411(8) -0.0719(5) 0.0386(5) 1.0000 0.039(3) Uani
O22 0.7976(8) -0.1362(5) 0.0334(5) 1.0000 0.034(3) Uani
O31 1.155(1) -0.0961(7) 0.4331(6) 1.0000 0.082(4) Uani
O32 1.040(1) -0.1756(7) 0.3680(7) 1.0000 0.075(4) Uani
O41 0.969(2) 0.2529(8) 0.3124(9) 1.0000 0.137(7) Uani
O42 1.014(2) 0.2013(7) 0.4158(7) 1.0000 0.101(6) Uani
N1 1.018(1) 0.1740(7) 0.0886(6) 1.0000 0.041(3) Uani
N2 0.581(1) 0.0204(6) 0.1435(6) 1.0000 0.038(3) Uani
N3 1.009(1) -0.1564(7) 0.1242(6) 1.0000 0.039(3) Uani
C11 1.005(2) 0.223(1) 0.043(1) 1.0000 0.088(8) Uani
C12 1.057(3) 0.286(1) 0.055(2) 1.0000 0.15(1) Uani
C13 1.136(2) 0.295(1) 0.108(1) 1.0000 0.094(8) Uani
C14 1.153(2) 0.244(1) 0.151(1) 1.0000 0.095(8) Uani
C15 1.098(2) 0.186(1) 0.137(1) 1.0000 0.082(7) Uani
C21 0.586(1) 0.0295(9) 0.2074(8) 1.0000 0.047(4) Uani
C22 0.489(1) 0.035(1) 0.2381(8) 1.0000 0.067(6) Uani
C23 0.385(2) 0.035(1) 0.198(1) 1.0000 0.076(6) Uani
C24 0.377(1) 0.025(1) 0.1337(9) 1.0000 0.055(5) Uani
C25 0.479(1) 0.0189(8) 0.1075(8) 1.0000 0.044(4) Uani
C31 1.124(1) -0.1619(9) 0.1397(9) 1.0000 0.052(5) Uani
C32 1.178(1) -0.2220(9) 0.160(1) 1.0000 0.062(5) Uani
C33 1.115(2) -0.279(1) 0.164(1) 1.0000 0.082(7) Uani
C34 0.998(2) -0.275(1) 0.151(1) 1.0000 0.069(6) Uani
C35 0.948(1) -0.2142(8) 0.1305(9) 1.0000 0.051(5) Uani
C41 0.685(1) 0.1154(8) -0.0131(8) 1.0000 0.041(4) Uani
C42 0.614(1) 0.146(1) -0.0725(9) 1.0000 0.056(5) Uani
C51 0.691(1) -0.1244(8) 0.0210(7) 1.0000 0.039(4) Uani
C52 0.624(1) -0.179(1) -0.018(1) 1.0000 0.064(6) Uani
C61 1.196(2) -0.034(1) 0.464(1) 1.0000 0.112(9) Uani
C62 1.293(3) -0.045(2) 0.512(2) 1.0000 0.16(1) Uani
C63 0.962(3) -0.205(1) 0.314(1) 1.0000 0.11(1) Uani
C64 0.938(3) -0.272(1) 0.324(2) 1.0000 0.17(1) Uani
C71 0.901(3) 0.283(1) 0.272(2) 1.0000 0.19(1) Uani
C72 0.918(3) 0.341(2) 0.241(2) 1.0000 0.16(1) Uani
C73 1.048(3) 0.153(1) 0.466(1) 1.0000 0.11(1) Uani
C74 1.168(3) 0.169(2) 0.497(1) 1.0000 0.12(1) Uani
H1 0.95995 0.21346 0.00009 1.0000 0.1091 Uiso
H2 1.03734 0.32336 0.02366 1.0000 0.16686 Uiso
H3 1.18031 0.33781 0.11468 1.0000 0.11604 Uiso
H4 1.20967 0.24911 0.19101 1.0000 0.12454 Uiso
H5 1.11429 0.1478 0.16835 1.0000 0.09615 Uiso
H6 0.66041 0.0326 0.23331 1.0000 0.05832 Uiso
H7 0.49697 0.04248 0.28466 1.0000 0.08532 Uiso
H8 0.3129 0.0399 0.21773 1.0000 0.09478 Uiso
H9 0.30524 0.02463 0.10422 1.0000 0.07249 Uiso
H10 0.47587 0.0125 0.06059 1.0000 0.05716 Uiso
H11 1.16939 -0.12017 0.13889 1.0000 0.06987 Uiso
H12 1.26287 -0.22388 0.1687 1.0000 0.07946 Uiso
H13 1.15146 -0.32137 0.17824 1.0000 0.09765 Uiso
H14 0.95292 -0.3159 0.15489 1.0000 0.09502 Uiso
H15 0.86044 -0.21171 0.12372 1.0000 0.06888 Uiso
H16 0.54124 0.12607 -0.0805 1.0000 0.07071 Uiso
H17 0.65339 0.13754 -0.11092 1.0000 0.07071 Uiso
H18 0.60894 0.19414 -0.0681 1.0000 0.07071 Uiso
H19 0.67327 -0.21444 -0.02987 1.0000 0.08804 Uiso
H20 0.58465 -0.1594 -0.05829 1.0000 0.08804 Uiso
H21 0.56872 -0.19753 0.00573 1.0000 0.08804 Uiso
H22 1.14083 -0.00989 0.48015 1.0000 0.14233 Uiso
H23 1.22732 -0.0036 0.43012 1.0000 0.14233 Uiso
H24 1.32358 -0.00527 0.53342 1.0000 0.185 Uiso
H25 1.35525 -0.0693 0.49528 1.0000 0.185 Uiso
H26 1.26876 -0.07559 0.5453 1.0000 0.185 Uiso
H27 0.99194 -0.20027 0.27356 1.0000 0.17028 Uiso
H28 0.889 -0.17987 0.30916 1.0000 0.17028 Uiso
H29 0.88584 -0.29037 0.28827 1.0000 0.18773 Uiso
H30 0.9053 -0.27747 0.3632 1.0000 0.18773 Uiso
H31 1.00824 -0.29788 0.32761 1.0000 0.18773 Uiso
H32 0.83309 0.29056 0.29089 1.0000 0.2396 Uiso
H33 0.88246 0.25047 0.23624 1.0000 0.2396 Uiso
H34 0.85707 0.3556 0.21118 1.0000 0.18704 Uiso
H35 0.98716 0.33737 0.2193 1.0000 0.18704 Uiso
H36 0.93779 0.37745 0.27395 1.0000 0.18704 Uiso
H37 1.05105 0.10597 0.44819 1.0000 0.11845 Uiso
H38 1.00155 0.15074 0.49968 1.0000 0.11845 Uiso
H39 1.19974 0.13779 0.53001 1.0000 0.15775 Uiso
H40 1.1713 0.21424 0.5153 1.0000 0.15775 Uiso
H41 1.22079 0.16948 0.46381 1.0000 0.15775 Uiso

loop_
_geom_angle_atom_site_label_1
_geom_angle_atom_site_label_2
_geom_angle_atom_site_label_3
_geom_angle
_geom_angle_site_symmetry_1
_geom_angle_site_symmetry_2
_geom_angle_site_symmetry_3
_geom_angle_publ_flag
S3 PB S11 164.4(2) 1_555 . 1_555 yes
S3 PB S21 94.6(1) 1_555 . 1_555 yes
S3 PB S22 98.5(1) 1_555 . 1_555 yes
S11 PB S21 87.1(2) 1_555 . 1_555 yes
S11 PB S22 96.6(2) 1_555 . 1_555 yes
S21 PB S22 70.3(2) 1_555 . 1_555 yes
MO2 MO1 MO3 59.56(5) 1_555 . 1_555 yes
MO2 MO1 S1 54.8(1) 1_555 . 1_555 yes
MO2 MO1 S2 98.4(1) 1_555 . 1_555 yes
MO2 MO1 O 49.4(3) 1_555 . 1_555 yes
MO2 MO1 O1 135.7(3) 1_555 . 3_755 yes
MO2 MO1 O11 81.8(3) 1_555 . 1_555 yes
MO2 MO1 N1 139.4(3) 1_555 . 1_555 yes
MO3 MO1 S1 100.0(1) 1_555 . 1_555 yes
MO3 MO1 S2 55.55(9) 1_555 . 1_555 yes
MO3 MO1 O 48.3(2) 1_555 . 1_555 yes
MO3 MO1 O1 101.2(3) 1_555 . 3_755 yes
MO3 MO1 O11 127.0(2) 1_555 . 1_555 yes
MO3 MO1 N1 146.0(3) 1_555 . 1_555 yes
S1 MO1 S2 94.7(1) 1_555 . 1_555 yes
S1 MO1 O 103.7(3) 1_555 . 1_555 yes
S1 MO1 O1 158.2(3) 1_555 . 3_755 yes
S1 MO1 O11 82.5(3) 1_555 . 1_555 yes
S1 MO1 N1 85.1(3) 1_555 . 1_555 yes
S2 MO1 O 103.5(3) 1_555 . 1_555 yes
S2 MO1 O1 101.1(3) 1_555 . 3_755 yes
S2 MO1 O11 176.5(3) 1_555 . 1_555 yes
S2 MO1 N1 90.7(3) 1_555 . 1_555 yes
O MO1 O1 87.2(4) 1_555 . 3_755 yes
O MO1 O11 79.4(3) 1_555 . 1_555 yes
O MO1 N1 162.5(4) 1_555 . 1_555 yes
O1 MO1 O11 81.1(4) 3_755 . 1_555 yes
O1 MO1 N1 79.9(4) 3_755 . 1_555 yes
O11 MO1 N1 86.9(4) 1_555 . 1_555 yes
MO1 MO2 MO3 60.91(6) 1_555 . 1_555 yes
MO1 MO2 S1 57.0(1) 1_555 . 1_555 yes
MO1 MO2 S3 102.8(1) 1_555 . 1_555 yes
MO1 MO2 O 48.5(2) 1_555 . 1_555 yes
MO1 MO2 O12 88.0(3) 1_555 . 1_555 yes
MO1 MO2 O21 128.8(3) 1_555 . 1_555 yes
MO1 MO2 N2 144.0(3) 1_555 . 1_555 yes
MO3 MO2 S1 102.7(1) 1_555 . 1_555 yes
MO3 MO2 S3 57.2(1) 1_555 . 1_555 yes
MO3 MO2 O 48.9(2) 1_555 . 1_555 yes
MO3 MO2 O12 128.2(3) 1_555 . 1_555 yes
MO3 MO2 O21 86.2(3) 1_555 . 1_555 yes
MO3 MO2 N2 145.8(3) 1_555 . 1_555 yes
S1 MO2 S3 97.8(1) 1_555 . 1_555 yes
S1 MO2 O 104.8(3) 1_555 . 1_555 yes
S1 MO2 O12 90.6(3) 1_555 . 1_555 yes
S1 MO2 O21 171.1(3) 1_555 . 1_555 yes
S1 MO2 N2 88.1(3) 1_555 . 1_555 yes
S3 MO2 O 105.5(3) 1_555 . 1_555 yes
S3 MO2 O12 168.8(3) 1_555 . 1_555 yes
S3 MO2 O21 87.6(3) 1_555 . 1_555 yes
S3 MO2 N2 89.5(3) 1_555 . 1_555 yes
O MO2 O12 79.3(4) 1_555 . 1_555 yes
O MO2 O21 80.3(4) 1_555 . 1_555 yes
O MO2 N2 158.3(4) 1_555 . 1_555 yes
O12 MO2 O21 83.3(4) 1_555 . 1_555 yes
O12 MO2 N2 83.3(4) 1_555 . 1_555 yes
O21 MO2 N2 84.9(4) 1_555 . 1_555 yes
MO1 MO3 MO2 59.52(5) 1_555 . 1_555 yes
MO1 MO3 S2 55.35(9) 1_555 . 1_555 yes
MO1 MO3 S3 100.1(1) 1_555 . 1_555 yes
MO1 MO3 O 47.8(2) 1_555 . 1_555 yes
MO1 MO3 O1 97.4(3) 1_555 . 1_555 yes
MO1 MO3 O22 128.6(2) 1_555 . 1_555 yes
MO1 MO3 N3 149.7(3) 1_555 . 1_555 yes
MO2 MO3 S2 98.2(1) 1_555 . 1_555 yes
MO2 MO3 S3 54.98(9) 1_555 . 1_555 yes
MO2 MO3 O 49.3(3) 1_555 . 1_555 yes
MO2 MO3 O1 135.4(3) 1_555 . 1_555 yes
MO2 MO3 O22 83.8(3) 1_555 . 1_555 yes
MO2 MO3 N3 137.2(3) 1_555 . 1_555 yes
S2 MO3 S3 94.7(1) 1_555 . 1_555 yes
S2 MO3 O 102.8(3) 1_555 . 1_555 yes
S2 MO3 O1 96.9(3) 1_555 . 1_555 yes
S2 MO3 O22 175.9(3) 1_555 . 1_555 yes
S2 MO3 N3 94.4(3) 1_555 . 1_555 yes
S3 MO3 O 103.8(3) 1_555 . 1_555 yes
S3 MO3 O1 162.4(3) 1_555 . 1_555 yes
S3 MO3 O22 83.5(3) 1_555 . 1_555 yes
S3 MO3 N3 83.4(3) 1_555 . 1_555 yes
O MO3 O1 86.4(4) 1_555 . 1_555 yes
O MO3 O22 81.3(3) 1_555 . 1_555 yes
O MO3 N3 160.5(4) 1_555 . 1_555 yes
O1 MO3 O22 84.0(4) 1_555 . 1_555 yes
O1 MO3 N3 82.6(4) 1_555 . 1_555 yes
O22 MO3 N3 81.7(4) 1_555 . 1_555 yes
MO1 S1 MO2 68.2(1) 1_555 . 1_555 yes
MO1 S2 MO3 69.1(1) 1_555 . 1_555 yes
PB S3 MO2 97.2(1) 1_555 . 1_555 yes
PB S3 MO3 97.2(1) 1_555 . 1_555 yes
MO2 S3 MO3 67.8(1) 1_555 . 1_555 yes
PB S11 P1 92.5(3) 1_555 . 1_555 yes
PB S21 P2 87.6(3) 1_555 . 1_555 yes
PB S22 P2 89.5(3) 1_555 . 1_555 yes
S11 P1 S12 114.8(4) 1_555 . 1_555 yes
S11 P1 O41 109.0(9) 1_555 . 1_555 yes
S11 P1 O42 108.7(8) 1_555 . 1_555 yes
S12 P1 O41 112.4(8) 1_555 . 1_555 yes
S12 P1 O42 113.1(8) 1_555 . 1_555 yes
O41 P1 O42 97.4(9) 1_555 . 1_555 yes
S21 P2 S22 112.4(3) 1_555 . 1_555 yes
S21 P2 O31 112.5(6) 1_555 . 1_555 yes
S21 P2 O32 111.8(6) 1_555 . 1_555 yes
S22 P2 O31 111.3(6) 1_555 . 1_555 yes
S22 P2 O32 111.5(6) 1_555 . 1_555 yes
O31 P2 O32 96.3(7) 1_555 . 1_555 yes
MO1 O MO2 82.1(3) 1_555 . 1_555 yes
MO1 O MO3 83.9(3) 1_555 . 1_555 yes
MO2 O MO3 81.8(3) 1_555 . 1_555 yes
MO1 O1 MO3 161.2(6) 3_755 . 1_555 yes
MO1 O11 C41 121.9(9) 1_555 . 1_555 yes
MO2 O12 C41 121.2(9) 1_555 . 1_555 yes
MO2 O21 C51 121.4(8) 1_555 . 1_555 yes
MO3 O22 C51 122.8(9) 1_555 . 1_555 yes
P2 O31 C61 122(1) 1_555 . 1_555 yes
P2 O32 C63 120(1) 1_555 . 1_555 yes
P1 O41 C71 134(2) 1_555 . 1_555 yes
P1 O42 C73 122(1) 1_555 . 1_555 yes
MO1 N1 C11 117(1) 1_555 . 1_555 yes
MO1 N1 C15 128(1) 1_555 . 1_555 yes
C11 N1 C15 114(2) 1_555 . 1_555 yes
MO2 N2 C21 124.4(9) 1_555 . 1_555 yes
MO2 N2 C25 117(1) 1_555 . 1_555 yes
C21 N2 C25 118(1) 1_555 . 1_555 yes
MO3 N3 C31 123(1) 1_555 . 1_555 yes
MO3 N3 C35 121(1) 1_555 . 1_555 yes
C31 N3 C35 116(1) 1_555 . 1_555 yes
N1 C11 C12 121(2) 1_555 . 1_555 yes
C11 C12 C13 120(2) 1_555 . 1_555 yes
C12 C13 C14 118(2) 1_555 . 1_555 yes
C13 C14 C15 119(2) 1_555 . 1_555 yes
N1 C15 C14 127(2) 1_555 . 1_555 yes
N2 C21 C22 123(1) 1_555 . 1_555 yes
C21 C22 C23 116(2) 1_555 . 1_555 yes
C22 C23 C24 122(2) 1_555 . 1_555 yes
C23 C24 C25 117(1) 1_555 . 1_555 yes
N2 C25 C24 123(2) 1_555 . 1_555 yes
N3 C31 C32 123(2) 1_555 . 1_555 yes
C31 C32 C33 119(2) 1_555 . 1_555 yes
C32 C33 C34 119(2) 1_555 . 1_555 yes
C33 C34 C35 119(2) 1_555 . 1_555 yes
N3 C35 C34 123(2) 1_555 . 1_555 yes
O11 C41 O12 124(1) 1_555 . 1_555 yes
O11 C41 C42 118(1) 1_555 . 1_555 yes
O12 C41 C42 118(1) 1_555 . 1_555 yes
O21 C51 O22 125(1) 1_555 . 1_555 yes
O21 C51 C52 120(1) 1_555 . 1_555 yes
O22 C51 C52 115(1) 1_555 . 1_555 yes
O31 C61 C62 112(2) 1_555 . 1_555 yes
O32 C63 C64 113(2) 1_555 . 1_555 yes
O41 C71 C72 128(3) 1_555 . 1_555 yes
O42 C73 C74 109(2) 1_555 . 1_555 yes

loop_
_geom_bond_atom_site_label_1
_geom_bond_atom_site_label_2
_geom_bond_distance
_geom_bond_site_symmetry_1
_geom_bond_site_symmetry_2
_geom_bond_publ_flag
PB S3 2.986(4) . 1_555 yes
PB S11 2.744(6) . 1_555 yes
PB S21 2.889(6) . 1_555 yes
PB S22 2.816(5) . 1_555 yes
MO1 MO2 2.610(2) . 1_555 yes
MO1 MO3 2.647(2) . 1_555 yes
MO1 S1 2.357(4) . 1_555 yes
MO1 S2 2.331(4) . 1_555 yes
MO1 O 1.973(8) . 1_555 yes
MO1 O1 1.88(1) . 3_755 yes
MO1 O11 2.225(9) . 1_555 yes
MO1 N1 2.28(1) . 1_555 yes
MO2 MO3 2.611(2) . 1_555 yes
MO2 S1 2.299(4) . 1_555 yes
MO2 S3 2.309(4) . 1_555 yes
MO2 O 2.002(9) . 1_555 yes
MO2 O12 2.123(9) . 1_555 yes
MO2 O21 2.16(1) . 1_555 yes
MO2 N2 2.25(1) . 1_555 yes
MO3 S2 2.336(4) . 1_555 yes
MO3 S3 2.370(4) . 1_555 yes
MO3 O 1.988(8) . 1_555 yes
MO3 O1 1.89(1) . 1_555 yes
MO3 O22 2.187(9) . 1_555 yes
MO3 N3 2.26(1) . 1_555 yes
S11 P1 1.993(9) . 1_555 yes
S12 P1 1.958(9) . 1_555 yes
S21 P2 1.972(8) . 1_555 yes
S22 P2 1.982(8) . 1_555 yes
P1 O41 1.57(2) . 1_555 yes
P1 O42 1.57(1) . 1_555 yes
P2 O31 1.56(1) . 1_555 yes
P2 O32 1.59(1) . 1_555 yes
O11 C41 1.27(2) . 1_555 yes
O12 C41 1.26(2) . 1_555 yes
O21 C51 1.26(2) . 1_555 yes
O22 C51 1.25(2) . 1_555 yes
O31 C61 1.42(3) . 1_555 yes
O32 C63 1.45(3) . 1_555 yes
O41 C71 1.21(4) . 1_555 yes
O42 C73 1.43(3) . 1_555 yes
N1 C11 1.34(3) . 1_555 yes
N1 C15 1.29(2) . 1_555 yes
N2 C21 1.33(2) . 1_555 yes
N2 C25 1.31(2) . 1_555 yes
N3 C31 1.35(2) . 1_555 yes
N3 C35 1.35(2) . 1_555 yes
C11 C12 1.37(3) . 1_555 yes
C12 C13 1.34(4) . 1_555 yes
C13 C14 1.32(3) . 1_555 yes
C14 C15 1.32(3) . 1_555 yes
C21 C22 1.38(2) . 1_555 yes
C22 C23 1.37(2) . 1_555 yes
C23 C24 1.34(3) . 1_555 yes
C24 C25 1.39(2) . 1_555 yes
C31 C32 1.37(2) . 1_555 yes
C32 C33 1.34(3) . 1_555 yes
C33 C34 1.36(3) . 1_555 yes
C34 C35 1.36(2) . 1_555 yes
C41 C42 1.50(2) . 1_555 yes
C51 C52 1.49(2) . 1_555 yes
C61 C62 1.41(4) . 1_555 yes
C63 C64 1.36(4) . 1_555 yes
C71 C72 1.33(5) . 1_555 yes
C73 C74 1.49(4) . 1_555 yes
